data_1543032
loop_
_publ_author_name
'N.N. Golovnev'
'M.S. Molokeev'
'S.N. Vereshchagin'

_publ_section_title
;
 Crystal structure and some properties of europium(III)
 Catena-{tris(1,3-diethyl-2-thiobarbiturate)}
;
_journal_issue 1
_journal_name_full 'Journal of Structural Chemistry'
_journal_page_first 167
_journal_page_last 174
_journal_paper_doi 10.1134/S0022476616010200
_journal_volume 57
_journal_year 2016
_chemical_formula_moiety 'C24 H33 Eu N6 O6 S3'
_chemical_formula_sum 'C24 H33 Eu N6 O6 S3'
_chemical_formula_weight 749.70
_chemical_name_systematic
;
Catena-{tris(mu~2~-1,3-diethyl-2-thiobarbiturato-O,O')}-europium(III)
;
_space_group_crystal_system triclinic
_space_group_IT_number 2
_space_group_name_Hall '-P 1'
_space_group_name_H-M_alt 'P -1'
_symmetry_space_group_name_Hall '-P 1'
_symmetry_space_group_name_H-M 'P -1'
_atom_sites_solution_hydrogens geom
_audit_creation_method SHELXL-2014/7
_cell_angle_alpha 100.9330(10)
_cell_angle_beta 109.7040(10)
_cell_angle_gamma 101.1610(10)
_cell_formula_units_Z 2
_cell_length_a 11.0205(2)
_cell_length_b 11.8811(3)
_cell_length_c 12.7312(2)
_cell_measurement_temperature 296(2)
_cell_volume 1479.88(5)
_computing_cell_refinement 'APEX2 (Bruker, 2003-2008)'
_computing_data_collection 'APEX2 (Bruker, 2003-2008)'
_computing_data_reduction 'SAINT (Bruker, 2009)'
_computing_molecular_graphics 'DIAMOND (Brandenburg, 2005)'
_computing_publication_material 'publCIF (Westrip, 2009)'
_computing_structure_refinement 'SHELXL-2014/7 (Sheldrick, 2014)'
_computing_structure_solution 'SHELXS-2014 (Sheldrick, 2014)'
_diffrn_ambient_temperature 296(2)
_diffrn_measured_fraction_theta_full 0.980
_diffrn_measured_fraction_theta_max 0.974
_diffrn_measurement_device_type 'Bruker APEX-II CCD'
_diffrn_measurement_method '\f and \w scans'
_diffrn_radiation_source 'sealed tube'
_diffrn_radiation_type MoK\a
_diffrn_radiation_wavelength 0.71073
_diffrn_reflns_av_R_equivalents 0.0279
_diffrn_reflns_av_unetI/netI 0.0357
_diffrn_reflns_Laue_measured_fraction_full 0.980
_diffrn_reflns_Laue_measured_fraction_max 0.974
_diffrn_reflns_limit_h_max 11
_diffrn_reflns_limit_h_min -14
_diffrn_reflns_limit_k_max 15
_diffrn_reflns_limit_k_min -15
_diffrn_reflns_limit_l_max 16
_diffrn_reflns_limit_l_min -13
_diffrn_reflns_number 18798
_diffrn_reflns_point_group_measured_fraction_full 0.980
_diffrn_reflns_point_group_measured_fraction_max 0.974
_diffrn_reflns_theta_full 25.000
_diffrn_reflns_theta_max 28.306
_diffrn_reflns_theta_min 2.044
_exptl_absorpt_coefficient_mu 2.379
_exptl_absorpt_correction_T_max 0.7453
_exptl_absorpt_correction_T_min 0.5782
_exptl_absorpt_correction_type multi-scan
_exptl_absorpt_process_details
;
SADABS-2004/1. Bruker AXS Inc., Madison, Wisconsin, USA, 2004
;
_exptl_crystal_colour colorless
_exptl_crystal_density_diffrn 1.682
_exptl_crystal_description block
_exptl_crystal_F_000 756
_exptl_crystal_size_max 0.2
_exptl_crystal_size_mid 0.2
_exptl_crystal_size_min 0.2
_refine_diff_density_max 0.777
_refine_diff_density_min -0.799
_refine_diff_density_rms 0.091
_refine_ls_extinction_coef 0.0034(3)
_refine_ls_extinction_expression Fc^*^=kFc[1+0.001xFc^2^\l^3^/sin(2\q)]^-1/4^
_refine_ls_extinction_method 'SHELXL-2014/7 (Sheldrick 2014'
_refine_ls_goodness_of_fit_ref 0.999
_refine_ls_hydrogen_treatment constr
_refine_ls_matrix_type full
_refine_ls_number_parameters 368
_refine_ls_number_reflns 7161
_refine_ls_number_restraints 0
_refine_ls_restrained_S_all 0.999
_refine_ls_R_factor_all 0.0353
_refine_ls_R_factor_gt 0.0269
_refine_ls_shift/su_max 0.028
_refine_ls_shift/su_mean 0.001
_refine_ls_structure_factor_coef Fsqd
_refine_ls_weighting_details 'w=1/[\s^2^(Fo^2^)+(0.0325P)^2^+1.2197P] where P=(Fo^2^+2Fc^2^)/3'
_refine_ls_weighting_scheme calc
_refine_ls_wR_factor_gt 0.0633
_refine_ls_wR_factor_ref 0.0673
_reflns_Friedel_coverage 0.000
_reflns_Friedel_fraction_full .
_reflns_Friedel_fraction_max .
_reflns_number_gt 6275
_reflns_number_total 7161
_reflns_threshold_expression 'I > 2\s(I)'
_cod_data_source_file EuDETBA3.cif
_cod_data_source_block a
_cod_database_code 1543032
_shelx_shelxl_version_number 2014/7
_shelx_space_group_comment
;
The symmetry employed for this shelxl refinement is uniquely defined
by the following loop, which should always be used as a source of
symmetry information in preference to the above space-group names.
They are only intended as comments.
;

loop_
_symmetry_equiv_pos_as_xyz
'x, y, z'
'-x, -y, -z'

loop_
_atom_site_label
_atom_site_type_symbol
_atom_site_fract_x
_atom_site_fract_y
_atom_site_fract_z
_atom_site_U_iso_or_equiv
_atom_site_adp_type
_atom_site_occupancy
_atom_site_site_symmetry_order
_atom_site_calc_flag
_atom_site_refinement_flags_posn
_atom_site_refinement_flags_adp
_atom_site_refinement_flags_occupancy
_atom_site_disorder_assembly
_atom_site_disorder_group
Eu Eu 0.16204(2) 0.96106(2) 0.29072(2) 0.02288(6) Uani 1 1 d . . . . .
S1 S 0.47964(12) 0.51255(9) 0.25010(10) 0.0638(3) Uani 1 1 d . . . . .
O1A O 0.3022(3) 0.8631(3) 0.2533(2) 0.0519(7) Uani 1 1 d . . . . .
O2A O 0.7157(3) 0.9010(2) 0.5435(2) 0.0535(7) Uani 1 1 d . . . . .
N1A N 0.6033(3) 0.7280(3) 0.4002(2) 0.0403(6) Uani 1 1 d . . . . .
N3A N 0.3987(3) 0.7092(3) 0.2522(2) 0.0386(6) Uani 1 1 d . . . . .
C2A C 0.4951(3) 0.6560(3) 0.3026(3) 0.0396(7) Uani 1 1 d . . . . .
C4A C 0.4038(3) 0.8264(3) 0.2996(3) 0.0390(7) Uani 1 1 d . . . . .
C5A C 0.5169(4) 0.8947(3) 0.3930(3) 0.0399(7) Uani 1 1 d . . . . .
H5A H 0.5274 0.9759 0.4194 0.048 Uiso 1 1 calc R U . . .
C6A C 0.6154(3) 0.8465(3) 0.4489(3) 0.0390(7) Uani 1 1 d . . . . .
C7A C 0.7112(4) 0.6779(4) 0.4614(4) 0.0589(11) Uani 1 1 d . . . . .
H71A H 0.7971 0.7374 0.4891 0.071 Uiso 1 1 calc R U . . .
H72A H 0.7130 0.6095 0.4071 0.071 Uiso 1 1 calc R U . . .
C8A C 0.6929(5) 0.6406(4) 0.5612(4) 0.0779(15) Uani 1 1 d . . . . .
H81A H 0.7681 0.6140 0.6010 0.093 Uiso 1 1 calc R U . . .
H82A H 0.6120 0.5766 0.5335 0.093 Uiso 1 1 calc R U . . .
H83A H 0.6869 0.7070 0.6135 0.093 Uiso 1 1 calc R U . . .
C9A C 0.2853(4) 0.6402(4) 0.1399(3) 0.0529(10) Uani 1 1 d . . . . .
H91A H 0.3166 0.5859 0.0951 0.063 Uiso 1 1 calc R U . . .
H92A H 0.2563 0.6950 0.0958 0.063 Uiso 1 1 calc R U . . .
C10A C 0.1682(4) 0.5703(5) 0.1567(4) 0.0829(17) Uani 1 1 d . . . . .
H11A H 0.1988 0.5253 0.2105 0.099 Uiso 1 1 calc R U . . .
H12A H 0.1052 0.5167 0.0835 0.099 Uiso 1 1 calc R U . . .
H13A H 0.1253 0.6240 0.1867 0.099 Uiso 1 1 calc R U . . .
S2 S 0.15277(11) 0.58904(9) 0.66935(10) 0.0551(3) Uani 1 1 d . . . . .
O1B O 0.1435(3) 0.8483(2) 0.4091(2) 0.0485(6) Uani 1 1 d . . . . .
O2B O 0.0071(2) 0.9573(2) 0.7147(2) 0.0504(6) Uani 1 1 d . . . . .
N1B N 0.0698(3) 0.7855(3) 0.6842(2) 0.0383(6) Uani 1 1 d . . . . .
N3B N 0.1343(3) 0.7304(2) 0.5290(2) 0.0347(6) Uani 1 1 d . . . . .
C2B C 0.1175(3) 0.7067(3) 0.6260(3) 0.0361(7) Uani 1 1 d . . . . .
C4B C 0.1245(3) 0.8360(3) 0.4997(3) 0.0360(7) Uani 1 1 d . . . . .
C5B C 0.0928(3) 0.9190(3) 0.5705(3) 0.0418(8) Uani 1 1 d . . . . .
H5B H 0.0970 0.9945 0.5592 0.050 Uiso 1 1 calc R U . . .
C6B C 0.0548(3) 0.8917(3) 0.6578(3) 0.0387(7) Uani 1 1 d . . . . .
C7B C 0.0421(4) 0.7620(4) 0.7850(3) 0.0540(10) Uani 1 1 d . . . . .
H71B H 0.0156 0.6766 0.7745 0.065 Uiso 1 1 calc R U . . .
H72B H -0.0317 0.7929 0.7900 0.065 Uiso 1 1 calc R U . . .
C8B C 0.1650(5) 0.8202(5) 0.8970(4) 0.0775(15) Uani 1 1 d . . . . .
H81B H 0.2378 0.7892 0.8925 0.093 Uiso 1 1 calc R U . . .
H82B H 0.1447 0.8034 0.9610 0.093 Uiso 1 1 calc R U . . .
H83B H 0.1901 0.9050 0.9084 0.093 Uiso 1 1 calc R U . . .
C9B C 0.1736(4) 0.6446(3) 0.4558(3) 0.0455(8) Uani 1 1 d . . . . .
H91B H 0.1366 0.6480 0.3761 0.055 Uiso 1 1 calc R U . . .
H92B H 0.1366 0.5644 0.4579 0.055 Uiso 1 1 calc R U . . .
C10B C 0.3252(4) 0.6714(4) 0.4970(4) 0.0554(10) Uani 1 1 d . . . . .
H11B H 0.3607 0.6547 0.5704 0.066 Uiso 1 1 calc R U . . .
H12B H 0.3632 0.7541 0.5053 0.066 Uiso 1 1 calc R U . . .
H13B H 0.3477 0.6225 0.4411 0.066 Uiso 1 1 calc R U . . .
S3 S -0.49858(10) 0.73337(12) 0.00024(11) 0.0647(3) Uani 1 1 d . . . . .
O1C O -0.0040(2) 0.8255(2) 0.1424(2) 0.0459(6) Uani 1 1 d . . . . .
O2C O -0.2318(3) 0.9172(2) -0.1981(2) 0.0490(6) Uani 1 1 d . . . . .
N1C N -0.3475(3) 0.8276(3) -0.1034(2) 0.0374(6) Uani 1 1 d . . . . .
N3C N -0.2328(3) 0.7860(3) 0.0706(2) 0.0376(6) Uani 1 1 d . . . . .
C2C C -0.3537(3) 0.7838(3) -0.0114(3) 0.0393(8) Uani 1 1 d . . . . .
C4C C -0.1110(3) 0.8270(3) 0.0620(3) 0.0351(7) Uani 1 1 d . . . . .
C5C C -0.1113(3) 0.8689(3) -0.0312(3) 0.0384(7) Uani 1 1 d . . . . .
H5C H -0.0304 0.8949 -0.0391 0.046 Uiso 1 1 calc R U . . .
C6C C -0.2280(3) 0.8736(3) -0.1135(3) 0.0362(7) Uani 1 1 d . . . . .
C7C C -0.4727(4) 0.8252(4) -0.1961(3) 0.0556(11) Uani 1 1 d . . . . .
H71C H -0.5429 0.7557 -0.2064 0.067 Uiso 1 1 calc R U . . .
H72C H -0.4593 0.8174 -0.2683 0.067 Uiso 1 1 calc R U . . .
C8C C -0.5179(4) 0.9356(5) -0.1705(4) 0.0737(14) Uani 1 1 d . . . . .
H81C H -0.5430 0.9381 -0.1050 0.088 Uiso 1 1 calc R U . . .
H82C H -0.5936 0.9338 -0.2368 0.088 Uiso 1 1 calc R U . . .
H83C H -0.4458 1.0052 -0.1532 0.088 Uiso 1 1 calc R U . . .
C9C C -0.2315(4) 0.7372(4) 0.1696(3) 0.0573(11) Uani 1 1 d . . . . .
H91C H -0.3074 0.7478 0.1887 0.069 Uiso 1 1 calc R U . . .
H92C H -0.1501 0.7807 0.2369 0.069 Uiso 1 1 calc R U . . .
C10C C -0.2383(6) 0.6080(5) 0.1414(5) 0.0936(18) Uani 1 1 d . . . . .
H11C H -0.1674 0.5967 0.1164 0.112 Uiso 1 1 calc R U . . .
H12C H -0.3233 0.5637 0.0804 0.112 Uiso 1 1 calc R U . . .
H13C H -0.2285 0.5804 0.2091 0.112 Uiso 1 1 calc R U . . .

loop_
_atom_site_aniso_label
_atom_site_aniso_U_11
_atom_site_aniso_U_22
_atom_site_aniso_U_33
_atom_site_aniso_U_23
_atom_site_aniso_U_13
_atom_site_aniso_U_12
Eu 0.02158(8) 0.03185(9) 0.01992(8) 0.01307(5) 0.00793(5) 0.01225(5)
S1 0.0675(7) 0.0409(5) 0.0664(7) -0.0017(5) 0.0105(6) 0.0224(5)
O1A 0.0505(14) 0.0688(18) 0.0584(16) 0.0309(14) 0.0289(13) 0.0375(14)
O2A 0.0560(16) 0.0474(15) 0.0394(13) 0.0073(11) 0.0060(12) 0.0031(12)
N1A 0.0375(14) 0.0392(16) 0.0401(15) 0.0074(12) 0.0096(12) 0.0153(12)
N3A 0.0346(14) 0.0450(16) 0.0359(14) 0.0093(12) 0.0118(12) 0.0159(12)
C2A 0.0387(17) 0.0415(18) 0.0384(17) 0.0079(14) 0.0143(14) 0.0151(14)
C4A 0.0431(18) 0.051(2) 0.0418(18) 0.0229(16) 0.0267(15) 0.0262(16)
C5A 0.054(2) 0.0336(17) 0.0394(18) 0.0128(14) 0.0230(16) 0.0174(15)
C6A 0.0408(17) 0.0379(18) 0.0358(17) 0.0099(14) 0.0137(14) 0.0080(14)
C7A 0.048(2) 0.059(3) 0.060(3) 0.011(2) 0.0037(19) 0.0294(19)
C8A 0.089(3) 0.057(3) 0.071(3) 0.025(2) 0.003(3) 0.027(3)
C9A 0.046(2) 0.073(3) 0.0333(18) 0.0079(18) 0.0092(16) 0.0201(19)
C10A 0.048(2) 0.118(5) 0.056(3) 0.003(3) 0.013(2) -0.002(3)
S2 0.0716(6) 0.0525(6) 0.0663(6) 0.0396(5) 0.0367(5) 0.0320(5)
O1B 0.0626(16) 0.0533(15) 0.0373(13) 0.0232(11) 0.0235(12) 0.0155(13)
O2B 0.0431(13) 0.0683(17) 0.0492(14) 0.0144(13) 0.0202(12) 0.0339(13)
N1B 0.0362(14) 0.0540(17) 0.0360(14) 0.0225(13) 0.0178(12) 0.0213(13)
N3B 0.0408(14) 0.0354(14) 0.0348(14) 0.0152(11) 0.0180(12) 0.0146(12)
C2B 0.0325(15) 0.0443(19) 0.0382(17) 0.0204(14) 0.0148(13) 0.0144(14)
C4B 0.0351(16) 0.0410(18) 0.0324(16) 0.0182(14) 0.0095(13) 0.0103(14)
C5B 0.0448(18) 0.0449(19) 0.0434(19) 0.0228(16) 0.0158(16) 0.0213(16)
C6B 0.0321(15) 0.049(2) 0.0373(17) 0.0138(15) 0.0098(14) 0.0204(14)
C7B 0.049(2) 0.089(3) 0.049(2) 0.038(2) 0.0307(18) 0.034(2)
C8B 0.069(3) 0.146(5) 0.043(2) 0.039(3) 0.026(2) 0.065(3)
C9B 0.058(2) 0.042(2) 0.0429(19) 0.0129(15) 0.0254(17) 0.0145(17)
C10B 0.061(2) 0.058(2) 0.064(3) 0.020(2) 0.039(2) 0.025(2)
S3 0.0366(5) 0.0940(9) 0.0814(8) 0.0529(7) 0.0302(5) 0.0163(5)
O1C 0.0362(12) 0.0572(16) 0.0374(13) 0.0109(11) 0.0049(10) 0.0165(11)
O2C 0.0584(15) 0.0574(16) 0.0492(14) 0.0313(12) 0.0296(13) 0.0231(13)
N1C 0.0295(13) 0.0490(17) 0.0350(14) 0.0187(12) 0.0116(11) 0.0089(12)
N3C 0.0331(13) 0.0500(17) 0.0337(14) 0.0200(12) 0.0135(11) 0.0113(12)
C2C 0.0332(16) 0.049(2) 0.0394(18) 0.0226(15) 0.0139(14) 0.0098(14)
C4C 0.0309(15) 0.0362(17) 0.0358(16) 0.0072(13) 0.0117(13) 0.0088(13)
C5C 0.0308(15) 0.0476(19) 0.0408(18) 0.0161(15) 0.0174(14) 0.0094(14)
C6C 0.0413(17) 0.0390(18) 0.0349(16) 0.0147(14) 0.0202(14) 0.0112(14)
C7C 0.0358(18) 0.082(3) 0.042(2) 0.030(2) 0.0051(16) 0.0088(19)
C8C 0.058(3) 0.105(4) 0.083(3) 0.060(3) 0.029(2) 0.043(3)
C9C 0.055(2) 0.082(3) 0.047(2) 0.040(2) 0.0222(19) 0.021(2)
C10C 0.121(5) 0.088(4) 0.111(5) 0.068(4) 0.059(4) 0.050(4)

loop_
_atom_type_symbol
_atom_type_description
_atom_type_scat_dispersion_real
_atom_type_scat_dispersion_imag
_atom_type_scat_source
C C 0.0033 0.0016 'International Tables Vol C Tables 4.2.6.8 and 6.1.1.4'
N N 0.0061 0.0033 'International Tables Vol C Tables 4.2.6.8 and 6.1.1.4'
O O 0.0106 0.0060 'International Tables Vol C Tables 4.2.6.8 and 6.1.1.4'
S S 0.1246 0.1234 'International Tables Vol C Tables 4.2.6.8 and 6.1.1.4'
Eu Eu -0.1578 3.6682 'International Tables Vol C Tables 4.2.6.8 and 6.1.1.4'
H H 0.0000 0.0000 'International Tables Vol C Tables 4.2.6.8 and 6.1.1.4'

loop_
_geom_angle_atom_site_label_1
_geom_angle_atom_site_label_2
_geom_angle_atom_site_label_3
_geom_angle
_geom_angle_site_symmetry_1
_geom_angle_site_symmetry_3
O2A Eu O1C 164.41(10) 2_676 .
O2A Eu O2C 89.15(10) 2_676 2_575
O1C Eu O2C 99.88(10) . 2_575
O2A Eu O1A 105.19(11) 2_676 .
O1C Eu O1A 88.33(10) . .
O2C Eu O1A 85.17(10) 2_575 .
O2A Eu O1B 82.37(9) 2_676 .
O1C Eu O1B 90.83(9) . .
O2C Eu O1B 166.43(9) 2_575 .
O1A Eu O1B 86.84(10) . .
O2A Eu O2B 86.99(10) 2_676 2_576
O1C Eu O2B 80.27(9) . 2_576
O2C Eu O2B 90.68(10) 2_575 2_576
O1A Eu O2B 167.03(9) . 2_576
O1B Eu O2B 99.41(10) . 2_576
O2A Eu C4C 153.84(10) 2_676 .
O1C Eu C4C 16.09(9) . .
O2C Eu C4C 90.84(9) 2_575 .
O1A Eu C4C 100.87(9) . .
O1B Eu C4C 101.44(9) . .
O2B Eu C4C 66.85(9) 2_576 .
C4A O1A Eu 144.1(2) . .
C6A O2A Eu 158.0(3) . 2_676
C2A N1A C6A 123.2(3) . .
C2A N1A C7A 119.9(3) . .
C6A N1A C7A 116.8(3) . .
C2A N3A C4A 122.8(3) . .
C2A N3A C9A 119.1(3) . .
C4A N3A C9A 118.0(3) . .
N3A C2A N1A 116.1(3) . .
N3A C2A S1 121.7(3) . .
N1A C2A S1 122.2(3) . .
O1A C4A C5A 124.2(3) . .
O1A C4A N3A 117.9(3) . .
C5A C4A N3A 117.9(3) . .
C4A C5A C6A 121.7(3) . .
C4A C5A H5A 119.1 . .
C6A C5A H5A 119.1 . .
O2A C6A C5A 125.3(3) . .
O2A C6A N1A 117.1(3) . .
C5A C6A N1A 117.6(3) . .
N1A C7A C8A 112.6(4) . .
N1A C7A H71A 109.1 . .
C8A C7A H71A 109.1 . .
N1A C7A H72A 109.1 . .
C8A C7A H72A 109.1 . .
H71A C7A H72A 107.8 . .
C7A C8A H81A 109.5 . .
C7A C8A H82A 109.5 . .
H81A C8A H82A 109.5 . .
C7A C8A H83A 109.5 . .
H81A C8A H83A 109.5 . .
H82A C8A H83A 109.5 . .
N3A C9A C10A 112.6(3) . .
N3A C9A H91A 109.1 . .
C10A C9A H91A 109.1 . .
N3A C9A H92A 109.1 . .
C10A C9A H92A 109.1 . .
H91A C9A H92A 107.8 . .
C9A C10A H11A 109.5 . .
C9A C10A H12A 109.5 . .
H11A C10A H12A 109.5 . .
C9A C10A H13A 109.5 . .
H11A C10A H13A 109.5 . .
H12A C10A H13A 109.5 . .
C4B O1B Eu 149.4(2) . .
C6B O2B Eu 146.7(2) . 2_576
C2B N1B C6B 122.9(3) . .
C2B N1B C7B 119.2(3) . .
C6B N1B C7B 117.7(3) . .
C2B N3B C4B 123.1(3) . .
C2B N3B C9B 119.6(3) . .
C4B N3B C9B 117.1(3) . .
N1B C2B N3B 116.3(3) . .
N1B C2B S2 122.1(2) . .
N3B C2B S2 121.6(3) . .
O1B C4B C5B 125.1(3) . .
O1B C4B N3B 117.5(3) . .
C5B C4B N3B 117.4(3) . .
C6B C5B C4B 121.3(3) . .
C6B C5B H5B 119.3 . .
C4B C5B H5B 119.3 . .
O2B C6B C5B 124.1(3) . .
O2B C6B N1B 118.2(3) . .
C5B C6B N1B 117.7(3) . .
N1B C7B C8B 111.1(3) . .
N1B C7B H71B 109.4 . .
C8B C7B H71B 109.4 . .
N1B C7B H72B 109.4 . .
C8B C7B H72B 109.4 . .
H71B C7B H72B 108.0 . .
C7B C8B H81B 109.5 . .
C7B C8B H82B 109.5 . .
H81B C8B H82B 109.5 . .
C7B C8B H83B 109.5 . .
H81B C8B H83B 109.5 . .
H82B C8B H83B 109.5 . .
N3B C9B C10B 111.5(3) . .
N3B C9B H91B 109.3 . .
C10B C9B H91B 109.3 . .
N3B C9B H92B 109.3 . .
C10B C9B H92B 109.3 . .
H91B C9B H92B 108.0 . .
C9B C10B H11B 109.5 . .
C9B C10B H12B 109.5 . .
H11B C10B H12B 109.5 . .
C9B C10B H13B 109.5 . .
H11B C10B H13B 109.5 . .
H12B C10B H13B 109.5 . .
C4C O1C Eu 135.3(2) . .
C6C O2C Eu 157.1(2) . 2_575
C6C N1C C2C 122.9(3) . .
C6C N1C C7C 117.5(3) . .
C2C N1C C7C 119.5(3) . .
C2C N3C C4C 122.8(3) . .
C2C N3C C9C 119.5(3) . .
C4C N3C C9C 117.6(3) . .
N3C C2C N1C 116.4(3) . .
N3C C2C S3 121.9(2) . .
N1C C2C S3 121.7(2) . .
O1C C4C C5C 123.5(3) . .
O1C C4C N3C 118.3(3) . .
C5C C4C N3C 118.2(3) . .
O1C C4C Eu 28.59(15) . .
C5C C4C Eu 112.0(2) . .
N3C C4C Eu 121.6(2) . .
C4C C5C C6C 121.8(3) . .
C4C C5C H5C 119.1 . .
C6C C5C H5C 119.1 . .
O2C C6C C5C 123.7(3) . .
O2C C6C N1C 118.5(3) . .
C5C C6C N1C 117.8(3) . .
N1C C7C C8C 112.8(4) . .
N1C C7C H71C 109.0 . .
C8C C7C H71C 109.0 . .
N1C C7C H72C 109.0 . .
C8C C7C H72C 109.0 . .
H71C C7C H72C 107.8 . .
C7C C8C H81C 109.5 . .
C7C C8C H82C 109.5 . .
H81C C8C H82C 109.5 . .
C7C C8C H83C 109.5 . .
H81C C8C H83C 109.5 . .
H82C C8C H83C 109.5 . .
N3C C9C C10C 111.1(4) . .
N3C C9C H91C 109.4 . .
C10C C9C H91C 109.4 . .
N3C C9C H92C 109.4 . .
C10C C9C H92C 109.4 . .
H91C C9C H92C 108.0 . .
C9C C10C H11C 109.5 . .
C9C C10C H12C 109.5 . .
H11C C10C H12C 109.5 . .
C9C C10C H13C 109.5 . .
H11C C10C H13C 109.5 . .
H12C C10C H13C 109.5 . .

loop_
_geom_bond_atom_site_label_1
_geom_bond_atom_site_label_2
_geom_bond_distance
_geom_bond_site_symmetry_2
Eu O2A 2.207(2) 2_676
Eu O1C 2.210(2) .
Eu O2C 2.213(2) 2_575
Eu O1A 2.225(3) .
Eu O1B 2.231(2) .
Eu O2B 2.249(2) 2_576
Eu C4C 3.247(3) .
S1 C2A 1.661(4) .
O1A C4A 1.278(4) .
O2A C6A 1.273(4) .
O2A Eu 2.207(2) 2_676
N1A C2A 1.379(4) .
N1A C6A 1.388(4) .
N1A C7A 1.483(4) .
N3A C2A 1.376(4) .
N3A C4A 1.391(4) .
N3A C9A 1.494(4) .
C4A C5A 1.367(5) .
C5A C6A 1.373(5) .
C5A H5A 0.9300 .
C7A C8A 1.483(6) .
C7A H71A 0.9700 .
C7A H72A 0.9700 .
C8A H81A 0.9600 .
C8A H82A 0.9600 .
C8A H83A 0.9600 .
C9A C10A 1.496(6) .
C9A H91A 0.9700 .
C9A H92A 0.9700 .
C10A H11A 0.9600 .
C10A H12A 0.9600 .
C10A H13A 0.9600 .
S2 C2B 1.664(3) .
O1B C4B 1.268(4) .
O2B C6B 1.269(4) .
O2B Eu 2.249(2) 2_576
N1B C2B 1.376(4) .
N1B C6B 1.392(4) .
N1B C7B 1.478(4) .
N3B C2B 1.380(4) .
N3B C4B 1.389(4) .
N3B C9B 1.475(4) .
C4B C5B 1.385(5) .
C5B C6B 1.382(5) .
C5B H5B 0.9300 .
C7B C8B 1.519(6) .
C7B H71B 0.9700 .
C7B H72B 0.9700 .
C8B H81B 0.9600 .
C8B H82B 0.9600 .
C8B H83B 0.9600 .
C9B C10B 1.519(5) .
C9B H91B 0.9700 .
C9B H92B 0.9700 .
C10B H11B 0.9600 .
C10B H12B 0.9600 .
C10B H13B 0.9600 .
S3 C2C 1.660(3) .
O1C C4C 1.280(4) .
O2C C6C 1.274(4) .
O2C Eu 2.213(2) 2_575
N1C C6C 1.383(4) .
N1C C2C 1.385(4) .
N1C C7C 1.473(4) .
N3C C2C 1.380(4) .
N3C C4C 1.385(4) .
N3C C9C 1.481(4) .
C4C C5C 1.371(5) .
C5C C6C 1.377(4) .
C5C H5C 0.9300 .
C7C C8C 1.509(7) .
C7C H71C 0.9700 .
C7C H72C 0.9700 .
C8C H81C 0.9600 .
C8C H82C 0.9600 .
C8C H83C 0.9600 .
C9C C10C 1.489(7) .
C9C H91C 0.9700 .
C9C H92C 0.9700 .
C10C H11C 0.9600 .
C10C H12C 0.9600 .
C10C H13C 0.9600 .

loop_
_geom_torsion_atom_site_label_1
_geom_torsion_atom_site_label_2
_geom_torsion_atom_site_label_3
_geom_torsion_atom_site_label_4
_geom_torsion
_geom_torsion_site_symmetry_1
_geom_torsion_site_symmetry_2
_geom_torsion_site_symmetry_3
_geom_torsion_site_symmetry_4
C4A N3A C2A N1A -4.2(5) . . . .
C9A N3A C2A N1A 174.2(3) . . . .
C4A N3A C2A S1 174.7(3) . . . .
C9A N3A C2A S1 -7.0(5) . . . .
C6A N1A C2A N3A 2.0(5) . . . .
C7A N1A C2A N3A 179.1(3) . . . .
C6A N1A C2A S1 -176.9(3) . . . .
C7A N1A C2A S1 0.3(5) . . . .
Eu O1A C4A C5A -46.5(6) . . . .
Eu O1A C4A N3A 133.4(4) . . . .
C2A N3A C4A O1A -172.3(3) . . . .
C9A N3A C4A O1A 9.3(5) . . . .
C2A N3A C4A C5A 7.5(5) . . . .
C9A N3A C4A C5A -170.9(3) . . . .
O1A C4A C5A C6A 171.2(3) . . . .
N3A C4A C5A C6A -8.6(5) . . . .
Eu O2A C6A C5A 18.3(9) 2_676 . . .
Eu O2A C6A N1A -160.0(5) 2_676 . . .
C4A C5A C6A O2A -171.7(3) . . . .
C4A C5A C6A N1A 6.5(5) . . . .
C2A N1A C6A O2A 175.3(3) . . . .
C7A N1A C6A O2A -2.0(5) . . . .
C2A N1A C6A C5A -3.1(5) . . . .
C7A N1A C6A C5A 179.6(3) . . . .
C2A N1A C7A C8A -96.1(4) . . . .
C6A N1A C7A C8A 81.3(4) . . . .
C2A N3A C9A C10A 89.3(5) . . . .
C4A N3A C9A C10A -92.3(5) . . . .
C6B N1B C2B N3B -8.1(4) . . . .
C7B N1B C2B N3B 176.6(3) . . . .
C6B N1B C2B S2 172.1(2) . . . .
C7B N1B C2B S2 -3.2(4) . . . .
C4B N3B C2B N1B 9.7(4) . . . .
C9B N3B C2B N1B -174.6(3) . . . .
C4B N3B C2B S2 -170.5(2) . . . .
C9B N3B C2B S2 5.2(4) . . . .
Eu O1B C4B C5B 5.1(7) . . . .
Eu O1B C4B N3B -176.0(3) . . . .
C2B N3B C4B O1B 179.2(3) . . . .
C9B N3B C4B O1B 3.5(4) . . . .
C2B N3B C4B C5B -1.8(5) . . . .
C9B N3B C4B C5B -177.5(3) . . . .
O1B C4B C5B C6B 170.5(3) . . . .
N3B C4B C5B C6B -8.4(5) . . . .
Eu O2B C6B C5B 63.7(6) 2_576 . . .
Eu O2B C6B N1B -116.1(4) 2_576 . . .
C4B C5B C6B O2B -169.9(3) . . . .
C4B C5B C6B N1B 9.9(5) . . . .
C2B N1B C6B O2B 178.5(3) . . . .
C7B N1B C6B O2B -6.2(4) . . . .
C2B N1B C6B C5B -1.3(5) . . . .
C7B N1B C6B C5B 174.0(3) . . . .
C2B N1B C7B C8B 90.5(4) . . . .
C6B N1B C7B C8B -85.1(4) . . . .
C2B N3B C9B C10B -89.3(4) . . . .
C4B N3B C9B C10B 86.6(4) . . . .
C4C N3C C2C N1C -1.4(5) . . . .
C9C N3C C2C N1C -178.1(3) . . . .
C4C N3C C2C S3 179.6(3) . . . .
C9C N3C C2C S3 2.8(5) . . . .
C6C N1C C2C N3C -1.2(5) . . . .
C7C N1C C2C N3C 178.4(3) . . . .
C6C N1C C2C S3 177.9(3) . . . .
C7C N1C C2C S3 -2.5(5) . . . .
Eu O1C C4C C5C 74.1(5) . . . .
Eu O1C C4C N3C -104.8(3) . . . .
C2C N3C C4C O1C -179.9(3) . . . .
C9C N3C C4C O1C -3.1(5) . . . .
C2C N3C C4C C5C 1.2(5) . . . .
C9C N3C C4C C5C 178.0(3) . . . .
C2C N3C C4C Eu 147.2(3) . . . .
C9C N3C C4C Eu -36.0(4) . . . .
O1C C4C C5C C6C -177.3(3) . . . .
N3C C4C C5C C6C 1.6(5) . . . .
Eu C4C C5C C6C -147.5(3) . . . .
Eu O2C C6C C5C -33.7(9) 2_575 . . .
Eu O2C C6C N1C 146.6(5) 2_575 . . .
C4C C5C C6C O2C 176.4(3) . . . .
C4C C5C C6C N1C -3.9(5) . . . .
C2C N1C C6C O2C -176.6(3) . . . .
C7C N1C C6C O2C 3.9(5) . . . .
C2C N1C C6C C5C 3.7(5) . . . .
C7C N1C C6C C5C -175.8(3) . . . .
C6C N1C C7C C8C -91.9(4) . . . .
C2C N1C C7C C8C 88.5(4) . . . .
C2C N3C C9C C10C 90.3(5) . . . .
C4C N3C C9C C10C -86.6(5) . . . .

_cod_database_fobs_code 1543032
